data_2020617
loop_
_publ_author_name
'Sirianni, Eric R.'
'Cummins, Daniel C.'
'Yap, Glenn P. A.'
'Theopold, Klaus H.'

_publ_section_title
;
 FcTp(<i>R</i>) (<i>R</i> = ^<i>i^</i>Pr or ^<i>t^</i>Bu):
 third-generation ferrocenyl scorpionates
;
_journal_coeditor_code FO3003
_journal_issue 11
_journal_name_full 'Acta Crystallographica Section C'
_journal_page_first 813
_journal_page_last 818
_journal_paper_doi 10.1107/S205322961601202X
_journal_volume 72
_journal_year 2016
_chemical_formula_iupac '[Fe Tl (C5 H5) (C23 H31 B N6)]'
_chemical_formula_moiety 'C28 H36 B Fe N6 Tl'
_chemical_formula_sum 'C28 H36 B Fe N6 Tl'
_chemical_formula_weight 727.66
_chemical_name_systematic
;
[Ferrocenyltris(3-isopropylpyrazol-1-yl-\k<i>N</i>^2^)borato]thallium(I)
;
_space_group_IT_number 15
_symmetry_cell_setting monoclinic
_symmetry_space_group_name_Hall '-C 2yc'
_symmetry_space_group_name_H-M 'C 1 2/c 1'
_atom_sites_solution_hydrogens geom
_atom_sites_solution_primary direct
_atom_sites_solution_secondary difmap
_audit_creation_method SHELXL-97
_cell_angle_alpha 90.00
_cell_angle_beta 97.870(2)
_cell_angle_gamma 90.00
_cell_formula_units_Z 8
_cell_length_a 21.4659(9)
_cell_length_b 15.7392(7)
_cell_length_c 17.2700(7)
_cell_measurement_reflns_used 5377
_cell_measurement_temperature 200(2)
_cell_measurement_theta_max 72.57
_cell_measurement_theta_min 3.49
_cell_volume 5779.8(4)
_computing_cell_refinement
;
SAINT-PLUS (Bruker, 2006)
;
_computing_data_collection
;
SMART (Bruker, 2002)
;
_computing_data_reduction
;
SAINT-PLUS (Bruker, 2006)
;
_computing_molecular_graphics
;
SHELXTL (Sheldrick, 2008)
;
_computing_publication_material
;
SHELXTL (Sheldrick, 2008)
;
_computing_structure_refinement
;
SHELXTL (Sheldrick, 2008)
;
_computing_structure_solution
;
SHELXTL (Sheldrick, 2008)
;
_diffrn_ambient_temperature 200(2)
_diffrn_detector_area_resol_mean 8.33
_diffrn_measured_fraction_theta_full 1.000
_diffrn_measured_fraction_theta_max 0.993
_diffrn_measurement_device_type 'Bruker APEXII'
_diffrn_measurement_method '\f and \w scans'
_diffrn_radiation_monochromator graphite
_diffrn_radiation_source 'fine-focus sealed tube'
_diffrn_radiation_type CuK\a
_diffrn_radiation_wavelength 1.54178
_diffrn_reflns_av_R_equivalents 0.1485
_diffrn_reflns_av_sigmaI/netI 0.0693
_diffrn_reflns_limit_h_max 26
_diffrn_reflns_limit_h_min -26
_diffrn_reflns_limit_k_max 19
_diffrn_reflns_limit_k_min -19
_diffrn_reflns_limit_l_max 21
_diffrn_reflns_limit_l_min -20
_diffrn_reflns_number 60805
_diffrn_reflns_theta_full 66.50
_diffrn_reflns_theta_max 74.48
_diffrn_reflns_theta_min 3.49
_exptl_absorpt_coefficient_mu 14.813
_exptl_absorpt_correction_T_max 0.4110
_exptl_absorpt_correction_T_min 0.2490
_exptl_absorpt_correction_type numerical
_exptl_absorpt_process_details
;
(APEX2; Bruker, 2006)
;
_exptl_crystal_colour yellow
_exptl_crystal_density_diffrn 1.672
_exptl_crystal_description block
_exptl_crystal_F_000 2864
_exptl_crystal_size_max 0.13
_exptl_crystal_size_mid 0.09
_exptl_crystal_size_min 0.07
_refine_diff_density_max 3.164
_refine_diff_density_min -2.225
_refine_ls_extinction_coef 0.00018(2)
_refine_ls_extinction_expression Fc^*^=kFc[1+0.001xFc^2^\l^3^/sin(2\q)]^-1/4^
_refine_ls_extinction_method SHELXL
_refine_ls_goodness_of_fit_ref 1.041
_refine_ls_hydrogen_treatment constr
_refine_ls_matrix_type full
_refine_ls_number_parameters 340
_refine_ls_number_reflns 5883
_refine_ls_number_restraints 0
_refine_ls_restrained_S_all 1.041
_refine_ls_R_factor_all 0.0833
_refine_ls_R_factor_gt 0.0608
_refine_ls_shift/su_max 0.001
_refine_ls_shift/su_mean 0.000
_refine_ls_structure_factor_coef Fsqd
_refine_ls_weighting_details 'calc w=1/[\s^2^(Fo^2^)+(0.0922P)^2^+71.9197P] where P=(Fo^2^+2Fc^2^)/3'
_refine_ls_weighting_scheme calc
_refine_ls_wR_factor_gt 0.1575
_refine_ls_wR_factor_ref 0.1770
_reflns_number_gt 4371
_reflns_number_total 5883
_reflns_threshold_expression >2sigma(I)
_cod_data_source_file fo3003sup1.cif
_cod_data_source_block 2
_cod_depositor_comments 'Adding full bibliography for 2020616--2020620.cif.'
_cod_original_sg_symbol_H-M C2/c
_cod_database_code 2020617
_cod_database_fobs_code 2020617

loop_
_symmetry_equiv_pos_as_xyz
'x, y, z'
'-x, y, -z+1/2'
'x+1/2, y+1/2, z'
'-x+1/2, y+1/2, -z+1/2'
'-x, -y, -z'
'x, -y, z-1/2'
'-x+1/2, -y+1/2, -z'
'x+1/2, -y+1/2, z-1/2'

loop_
_atom_site_type_symbol
_atom_site_label
_atom_site_fract_x
_atom_site_fract_y
_atom_site_fract_z
_atom_site_U_iso_or_equiv
_atom_site_adp_type
_atom_site_calc_flag
_atom_site_refinement_flags
_atom_site_occupancy
_atom_site_symmetry_multiplicity
Tl Tl1 0.197662(17) 0.62711(3) 0.18288(2) 0.03973(18) Uani d . 1 1
B B1 0.3088(4) 0.6900(6) 0.3548(5) 0.0287(19) Uani d . 1 1
Fe Fe1 0.42975(7) 0.78521(9) 0.47757(8) 0.0354(3) Uani d . 1 1
N N1 0.2147(3) 0.7558(5) 0.2694(4) 0.0335(16) Uani d . 1 1
N N2 0.2653(3) 0.7666(5) 0.3275(4) 0.0318(15) Uani d . 1 1
N N3 0.2663(3) 0.6133(4) 0.3733(4) 0.0314(15) Uani d . 1 1
N N4 0.2249(3) 0.5726(4) 0.3176(4) 0.0300(15) Uani d . 1 1
N N5 0.3448(3) 0.6653(4) 0.2868(4) 0.0295(14) Uani d . 1 1
N N6 0.3146(3) 0.6373(4) 0.2142(4) 0.0285(14) Uani d . 1 1
C C1 0.1901(4) 0.8342(6) 0.2564(5) 0.0366(19) Uani d . 1 1
C C2 0.2231(5) 0.8946(6) 0.3042(6) 0.042(2) Uani d . 1 1
H H2A 0.2150 0.9538 0.3062 0.051 Uiso calc R 1 1
C C3 0.2700(4) 0.8496(6) 0.3478(6) 0.037(2) Uani d . 1 1
H H3A 0.3010 0.8730 0.3864 0.044 Uiso calc R 1 1
C C4 0.1337(5) 0.8452(7) 0.1946(6) 0.043(2) Uani d . 1 1
H H4A 0.1439 0.8173 0.1458 0.052 Uiso calc R 1 1
C C5 0.0771(5) 0.7995(11) 0.2185(8) 0.078(4) Uani d . 1 1
H H5A 0.0878 0.7399 0.2298 0.118 Uiso calc R 1 1
H H5B 0.0420 0.8026 0.1758 0.118 Uiso calc R 1 1
H H5C 0.0648 0.8266 0.2652 0.118 Uiso calc R 1 1
C C6 0.1208(7) 0.9378(8) 0.1757(8) 0.074(4) Uani d . 1 1
H H6A 0.1594 0.9653 0.1642 0.111 Uiso calc R 1 1
H H6B 0.1061 0.9659 0.2205 0.111 Uiso calc R 1 1
H H6C 0.0883 0.9424 0.1301 0.111 Uiso calc R 1 1
C C7 0.1979(4) 0.5108(5) 0.3537(6) 0.0351(19) Uani d . 1 1
C C8 0.2209(4) 0.5105(6) 0.4336(5) 0.037(2) Uani d . 1 1
H H8A 0.2091 0.4734 0.4725 0.045 Uiso calc R 1 1
C C9 0.2644(4) 0.5759(6) 0.4437(5) 0.0345(19) Uani d . 1 1
H H9A 0.2887 0.5918 0.4917 0.041 Uiso calc R 1 1
C C10 0.1491(5) 0.4542(6) 0.3095(6) 0.043(2) Uani d . 1 1
H H10A 0.1551 0.4555 0.2531 0.052 Uiso calc R 1 1
C C11 0.1576(6) 0.3626(6) 0.3382(8) 0.057(3) Uani d . 1 1
H H11A 0.2010 0.3444 0.3356 0.085 Uiso calc R 1 1
H H11B 0.1285 0.3255 0.3051 0.085 Uiso calc R 1 1
H H11C 0.1489 0.3590 0.3924 0.085 Uiso calc R 1 1
C C12 0.0841(5) 0.4867(8) 0.3160(9) 0.065(3) Uani d . 1 1
H H12A 0.0802 0.5453 0.2968 0.098 Uiso calc R 1 1
H H12B 0.0770 0.4852 0.3709 0.098 Uiso calc R 1 1
H H12C 0.0529 0.4509 0.2847 0.098 Uiso calc R 1 1
C C13 0.3585(4) 0.6252(5) 0.1701(5) 0.0318(18) Uani d . 1 1
C C14 0.4192(4) 0.6446(6) 0.2108(5) 0.0331(18) Uani d . 1 1
H H14A 0.4587 0.6406 0.1919 0.040 Uiso calc R 1 1
C C15 0.4076(4) 0.6704(6) 0.2830(5) 0.0334(18) Uani d . 1 1
H H15A 0.4386 0.6889 0.3242 0.040 Uiso calc R 1 1
C C16 0.3427(5) 0.5959(7) 0.0867(5) 0.041(2) Uani d . 1 1
H H16A 0.3078 0.5536 0.0850 0.050 Uiso calc R 1 1
C C17 0.3975(7) 0.5522(10) 0.0569(8) 0.080(4) Uani d . 1 1
H H17A 0.4088 0.5010 0.0881 0.120 Uiso calc R 1 1
H H17B 0.4336 0.5908 0.0614 0.120 Uiso calc R 1 1
H H17C 0.3856 0.5363 0.0020 0.120 Uiso calc R 1 1
C C18 0.3188(7) 0.6702(8) 0.0328(6) 0.063(3) Uani d . 1 1
H H18A 0.2840 0.6986 0.0535 0.094 Uiso calc R 1 1
H H18B 0.3042 0.6485 -0.0198 0.094 Uiso calc R 1 1
H H18C 0.3531 0.7108 0.0302 0.094 Uiso calc R 1 1
C C19 0.5017(5) 0.8147(7) 0.4151(7) 0.052(3) Uani d . 1 1
H H19A 0.5224 0.7758 0.3806 0.062 Uiso calc R 1 1
C C20 0.4472(6) 0.8678(7) 0.3926(8) 0.061(3) Uani d . 1 1
H H20A 0.4230 0.8721 0.3390 0.073 Uiso calc R 1 1
C C21 0.4351(6) 0.9140(7) 0.4592(9) 0.065(4) Uani d . 1 1
H H21A 0.4004 0.9561 0.4612 0.079 Uiso calc R 1 1
C C22 0.4800(6) 0.8888(8) 0.5227(8) 0.067(4) Uani d . 1 1
H H22A 0.4824 0.9100 0.5776 0.081 Uiso calc R 1 1
C C23 0.5202(5) 0.8297(7) 0.4959(7) 0.054(3) Uani d . 1 1
H H23A 0.5562 0.8013 0.5289 0.065 Uiso calc R 1 1
C C24 0.4090(5) 0.6573(6) 0.4660(6) 0.040(2) Uani d . 1 1
H H24A 0.4308 0.6153 0.4355 0.048 Uiso calc R 1 1
C C25 0.4273(5) 0.6793(7) 0.5453(6) 0.047(2) Uani d . 1 1
H H25A 0.4637 0.6548 0.5805 0.057 Uiso calc R 1 1
C C26 0.3850(5) 0.7406(8) 0.5669(6) 0.053(3) Uani d . 1 1
H H26A 0.3859 0.7669 0.6198 0.064 Uiso calc R 1 1
C C27 0.3404(4) 0.7575(6) 0.4998(5) 0.041(2) Uani d . 1 1
H H27A 0.3052 0.7995 0.4978 0.049 Uiso calc R 1 1
C C28 0.3543(4) 0.7083(5) 0.4356(5) 0.0310(17) Uani d . 1 1

loop_
_atom_site_aniso_label
_atom_site_aniso_U_11
_atom_site_aniso_U_22
_atom_site_aniso_U_33
_atom_site_aniso_U_12
_atom_site_aniso_U_13
_atom_site_aniso_U_23
Tl1 0.0311(2) 0.0495(3) 0.0356(2) -0.00579(15) -0.00614(14) -0.00318(16)
B1 0.026(4) 0.033(5) 0.026(4) 0.001(4) 0.000(3) 0.008(4)
Fe1 0.0291(7) 0.0400(8) 0.0358(7) -0.0098(6) -0.0002(5) -0.0067(6)
N1 0.025(3) 0.043(4) 0.032(4) 0.000(3) 0.000(3) -0.001(3)
N2 0.023(3) 0.035(4) 0.036(4) 0.001(3) 0.001(3) 0.003(3)
N3 0.029(4) 0.026(3) 0.039(4) -0.005(3) 0.003(3) -0.003(3)
N4 0.024(3) 0.035(4) 0.031(3) -0.009(3) 0.002(3) -0.002(3)
N5 0.027(3) 0.031(3) 0.030(3) -0.003(3) 0.001(3) -0.006(3)
N6 0.025(3) 0.035(4) 0.024(3) -0.007(3) -0.001(3) -0.004(3)
C1 0.031(5) 0.042(5) 0.037(5) -0.001(4) 0.004(4) 0.005(4)
C2 0.044(6) 0.031(5) 0.051(6) 0.003(4) 0.004(4) 0.002(4)
C3 0.030(4) 0.032(4) 0.047(5) 0.000(3) 0.000(4) -0.007(4)
C4 0.035(5) 0.062(6) 0.030(4) 0.007(4) -0.002(4) 0.011(4)
C5 0.025(5) 0.133(13) 0.072(8) 0.003(7) -0.007(5) 0.027(9)
C6 0.093(11) 0.064(8) 0.058(7) 0.026(7) -0.016(7) 0.004(6)
C7 0.028(4) 0.028(4) 0.050(5) -0.004(3) 0.006(4) -0.003(4)
C8 0.033(4) 0.042(5) 0.040(5) -0.006(4) 0.013(4) 0.007(4)
C9 0.037(5) 0.039(5) 0.027(4) -0.003(4) 0.003(3) 0.009(4)
C10 0.038(5) 0.042(5) 0.048(5) -0.014(4) 0.004(4) -0.013(4)
C11 0.053(7) 0.042(6) 0.076(8) -0.019(5) 0.013(6) -0.008(5)
C12 0.033(6) 0.068(8) 0.096(10) -0.012(5) 0.008(6) -0.021(7)
C13 0.039(5) 0.023(4) 0.032(4) 0.000(3) -0.002(3) 0.000(3)
C14 0.019(4) 0.044(5) 0.038(4) -0.002(3) 0.006(3) 0.000(4)
C15 0.029(4) 0.038(5) 0.033(4) 0.001(3) 0.002(3) -0.001(4)
C16 0.043(5) 0.048(5) 0.034(5) -0.007(4) 0.009(4) -0.010(4)
C17 0.076(10) 0.107(12) 0.056(7) 0.014(8) 0.001(7) -0.038(8)
C18 0.090(10) 0.064(8) 0.032(5) -0.011(7) 0.003(5) 0.010(5)
C19 0.044(6) 0.052(6) 0.064(7) -0.014(5) 0.022(5) -0.006(5)
C20 0.047(6) 0.059(7) 0.076(8) -0.027(5) 0.005(6) 0.013(6)
C21 0.048(7) 0.041(6) 0.109(11) -0.008(5) 0.015(7) -0.012(7)
C22 0.054(7) 0.067(8) 0.081(9) -0.032(6) 0.011(6) -0.046(7)
C23 0.029(5) 0.062(7) 0.067(7) -0.014(5) -0.010(5) -0.019(6)
C24 0.039(5) 0.035(4) 0.042(5) -0.004(4) -0.006(4) 0.007(4)
C25 0.050(6) 0.055(6) 0.032(5) -0.008(5) -0.013(4) 0.001(4)
C26 0.057(7) 0.069(7) 0.033(5) -0.011(5) 0.009(4) -0.004(5)
C27 0.033(5) 0.051(6) 0.039(5) -0.010(4) 0.004(4) -0.007(4)
C28 0.031(4) 0.030(4) 0.031(4) -0.011(3) -0.001(3) -0.001(3)

loop_
_atom_type_symbol
_atom_type_description
_atom_type_scat_dispersion_real
_atom_type_scat_dispersion_imag
_atom_type_scat_source
C C 0.0181 0.0091 'International Tables Vol C Tables 4.2.6.8 and 6.1.1.4'
H H 0.0000 0.0000 'International Tables Vol C Tables 4.2.6.8 and 6.1.1.4'
N N 0.0311 0.0180 'International Tables Vol C Tables 4.2.6.8 and 6.1.1.4'
B B 0.0090 0.0039 'International Tables Vol C Tables 4.2.6.8 and 6.1.1.4'
Fe Fe -1.1336 3.1974 'International Tables Vol C Tables 4.2.6.8 and 6.1.1.4'
Tl Tl -4.1627 8.0900 'International Tables Vol C Tables 4.2.6.8 and 6.1.1.4'

loop_
_geom_angle_atom_site_label_1
_geom_angle_atom_site_label_2
_geom_angle_atom_site_label_3
_geom_angle
N4 Tl1 N6 73.6(2)
N4 Tl1 N1 74.0(2)
N6 Tl1 N1 76.1(2)
N5 B1 N2 107.9(7)
N5 B1 N3 109.0(7)
N2 B1 N3 108.4(7)
N5 B1 C28 113.3(7)
N2 B1 C28 113.0(7)
N3 B1 C28 105.1(6)
C20 Fe1 C25 163.2(5)
C20 Fe1 C22 68.0(6)
C25 Fe1 C22 119.0(5)
C20 Fe1 C23 68.2(5)
C25 Fe1 C23 106.8(5)
C22 Fe1 C23 39.7(5)
C20 Fe1 C26 156.1(5)
C25 Fe1 C26 40.3(4)
C22 Fe1 C26 105.3(5)
C23 Fe1 C26 122.2(5)
C20 Fe1 C27 122.7(5)
C25 Fe1 C27 67.7(4)
C22 Fe1 C27 123.6(5)
C23 Fe1 C27 159.0(4)
C26 Fe1 C27 40.6(4)
C20 Fe1 C19 41.5(5)
C25 Fe1 C19 124.5(5)
C22 Fe1 C19 68.0(5)
C23 Fe1 C19 40.4(5)
C26 Fe1 C19 159.4(5)
C27 Fe1 C19 159.2(4)
C20 Fe1 C21 40.5(5)
C25 Fe1 C21 154.1(5)
C22 Fe1 C21 40.3(5)
C23 Fe1 C21 67.4(5)
C26 Fe1 C21 119.7(5)
C27 Fe1 C21 108.1(5)
C19 Fe1 C21 68.6(5)
C20 Fe1 C24 127.7(5)
C25 Fe1 C24 40.3(4)
C22 Fe1 C24 155.2(5)
C23 Fe1 C24 122.4(4)
C26 Fe1 C24 67.8(4)
C27 Fe1 C24 67.5(4)
C19 Fe1 C24 109.7(4)
C21 Fe1 C24 164.0(5)
C20 Fe1 C28 109.5(4)
C25 Fe1 C28 69.1(4)
C22 Fe1 C28 160.7(5)
C23 Fe1 C28 158.9(4)
C26 Fe1 C28 68.8(4)
C27 Fe1 C28 40.2(4)
C19 Fe1 C28 123.8(4)
C21 Fe1 C28 125.4(4)
C24 Fe1 C28 41.3(3)
C1 N1 N2 105.0(7)
C1 N1 Tl1 128.1(6)
N2 N1 Tl1 124.5(5)
C3 N2 N1 109.3(7)
C3 N2 B1 130.4(7)
N1 N2 B1 120.2(7)
C9 N3 N4 109.2(7)
C9 N3 B1 127.3(7)
N4 N3 B1 123.5(7)
C7 N4 N3 107.0(7)
C7 N4 Tl1 129.3(6)
N3 N4 Tl1 122.9(5)
C15 N5 N6 108.4(7)
C15 N5 B1 128.7(7)
N6 N5 B1 122.8(6)
C13 N6 N5 106.5(7)
C13 N6 Tl1 130.5(5)
N5 N6 Tl1 122.8(5)
N1 C1 C2 111.8(8)
N1 C1 C4 118.7(8)
C2 C1 C4 129.5(9)
C3 C2 C1 104.4(8)
C3 C2 H2A 127.8
C1 C2 H2A 127.8
N2 C3 C2 109.5(8)
N2 C3 H3A 125.2
C2 C3 H3A 125.2
C1 C4 C6 111.7(9)
C1 C4 C5 110.4(8)
C6 C4 C5 112.6(11)
C1 C4 H4A 107.3
C6 C4 H4A 107.3
C5 C4 H4A 107.3
C4 C5 H5A 109.5
C4 C5 H5B 109.5
H5A C5 H5B 109.5
C4 C5 H5C 109.5
H5A C5 H5C 109.5
H5B C5 H5C 109.5
C4 C6 H6A 109.5
C4 C6 H6B 109.5
H6A C6 H6B 109.5
C4 C6 H6C 109.5
H6A C6 H6C 109.5
H6B C6 H6C 109.5
N4 C7 C8 110.4(8)
N4 C7 C10 120.8(9)
C8 C7 C10 128.8(9)
C9 C8 C7 105.2(8)
C9 C8 H8A 127.4
C7 C8 H8A 127.4
N3 C9 C8 108.2(8)
N3 C9 H9A 125.9
C8 C9 H9A 125.9
C7 C10 C12 110.4(8)
C7 C10 C11 110.5(9)
C12 C10 C11 111.6(9)
C7 C10 H10A 108.1
C12 C10 H10A 108.1
C11 C10 H10A 108.1
C10 C11 H11A 109.5
C10 C11 H11B 109.5
H11A C11 H11B 109.5
C10 C11 H11C 109.5
H11A C11 H11C 109.5
H11B C11 H11C 109.5
C10 C12 H12A 109.5
C10 C12 H12B 109.5
H12A C12 H12B 109.5
C10 C12 H12C 109.5
H12A C12 H12C 109.5
H12B C12 H12C 109.5
N6 C13 C14 111.5(7)
N6 C13 C16 121.0(8)
C14 C13 C16 127.4(9)
C15 C14 C13 104.1(8)
C15 C14 H14A 127.9
C13 C14 H14A 127.9
N5 C15 C14 109.4(7)
N5 C15 H15A 125.3
C14 C15 H15A 125.3
C13 C16 C17 112.3(9)
C13 C16 C18 111.1(8)
C17 C16 C18 110.5(10)
C13 C16 H16A 107.6
C17 C16 H16A 107.6
C18 C16 H16A 107.6
C16 C17 H17A 109.5
C16 C17 H17B 109.5
H17A C17 H17B 109.5
C16 C17 H17C 109.5
H17A C17 H17C 109.5
H17B C17 H17C 109.5
C16 C18 H18A 109.5
C16 C18 H18B 109.5
H18A C18 H18B 109.5
C16 C18 H18C 109.5
H18A C18 H18C 109.5
H18B C18 H18C 109.5
C23 C19 C20 106.0(11)
C23 C19 Fe1 69.5(6)
C20 C19 Fe1 68.5(6)
C23 C19 H19A 127.0
C20 C19 H19A 127.0
Fe1 C19 H19A 127.0
C21 C20 C19 108.1(12)
C21 C20 Fe1 70.7(8)
C19 C20 Fe1 70.1(7)
C21 C20 H20A 125.9
C19 C20 H20A 125.9
Fe1 C20 H20A 125.9
C22 C21 C20 107.7(11)
C22 C21 Fe1 69.5(7)
C20 C21 Fe1 68.9(6)
C22 C21 H21A 126.2
C20 C21 H21A 126.2
Fe1 C21 H21A 126.2
C23 C22 C21 108.6(11)
C23 C22 Fe1 70.2(6)
C21 C22 Fe1 70.2(6)
C23 C22 H22A 125.7
C21 C22 H22A 125.7
Fe1 C22 H22A 125.7
C22 C23 C19 109.6(11)
C22 C23 Fe1 70.1(6)
C19 C23 Fe1 70.0(6)
C22 C23 H23A 125.2
C19 C23 H23A 125.2
Fe1 C23 H23A 125.2
C25 C24 C28 108.4(9)
C25 C24 Fe1 68.9(6)
C28 C24 Fe1 69.5(5)
C25 C24 H24A 125.8
C28 C24 H24A 125.8
Fe1 C24 H24A 125.8
C26 C25 C24 108.7(9)
C26 C25 Fe1 70.2(6)
C24 C25 Fe1 70.8(6)
C26 C25 H25A 125.6
C24 C25 H25A 125.6
Fe1 C25 H25A 125.6
C25 C26 C27 107.4(9)
C25 C26 Fe1 69.5(6)
C27 C26 Fe1 69.9(6)
C25 C26 H26A 126.3
C27 C26 H26A 126.3
Fe1 C26 H26A 126.3
C28 C27 C26 110.1(9)
C28 C27 Fe1 70.5(5)
C26 C27 Fe1 69.5(6)
C28 C27 H27A 125.0
C26 C27 H27A 125.0
Fe1 C27 H27A 125.0
C27 C28 C24 105.4(8)
C27 C28 B1 127.2(8)
C24 C28 B1 125.0(8)
C27 C28 Fe1 69.3(5)
C24 C28 Fe1 69.2(5)
B1 C28 Fe1 139.3(6)

loop_
_geom_bond_atom_site_label_1
_geom_bond_atom_site_label_2
_geom_bond_distance
_geom_bond_publ_flag
Tl1 N1 2.513(7) y
Tl1 N4 2.473(7) y
Tl1 N6 2.499(7) y
B1 N5 1.542(11) ?
B1 N2 1.559(11) ?
B1 N3 1.571(11) ?
B1 C28 1.616(11) ?
Fe1 C20 2.033(12) ?
Fe1 C25 2.042(10) ?
Fe1 C22 2.048(10) ?
Fe1 C23 2.048(10) ?
Fe1 C26 2.050(11) ?
Fe1 C27 2.055(10) ?
Fe1 C19 2.055(11) ?
Fe1 C21 2.058(12) ?
Fe1 C24 2.066(10) ?
Fe1 C28 2.071(8) ?
N1 C1 1.348(12) ?
N1 N2 1.384(9) ?
N2 C3 1.352(11) ?
N3 C9 1.357(11) ?
N3 N4 1.377(9) ?
N4 C7 1.331(11) ?
N5 C15 1.362(11) ?
N5 N6 1.402(9) ?
N6 C13 1.305(11) ?
C1 C2 1.388(14) ?
C1 C4 1.511(12) ?
C2 C3 1.368(13) ?
C2 H2A 0.9500 ?
C3 H3A 0.9500 ?
C4 C6 1.511(15) ?
C4 C5 1.518(16) ?
C4 H4A 1.0000 ?
C5 H5A 0.9800 ?
C5 H5B 0.9800 ?
C5 H5C 0.9800 ?
C6 H6A 0.9800 ?
C6 H6B 0.9800 ?
C6 H6C 0.9800 ?
C7 C8 1.399(13) ?
C7 C10 1.502(11) ?
C8 C9 1.385(12) ?
C8 H8A 0.9500 ?
C9 H9A 0.9500 ?
C10 C12 1.504(14) ?
C10 C11 1.528(14) ?
C10 H10A 1.0000 ?
C11 H11A 0.9800 ?
C11 H11B 0.9800 ?
C11 H11C 0.9800 ?
C12 H12A 0.9800 ?
C12 H12B 0.9800 ?
C12 H12C 0.9800 ?
C13 C14 1.426(12) ?
C13 C16 1.507(12) ?
C14 C15 1.367(12) ?
C14 H14A 0.9500 ?
C15 H15A 0.9500 ?
C16 C17 1.512(16) ?
C16 C18 1.538(15) ?
C16 H16A 1.0000 ?
C17 H17A 0.9800 ?
C17 H17B 0.9800 ?
C17 H17C 0.9800 ?
C18 H18A 0.9800 ?
C18 H18B 0.9800 ?
C18 H18C 0.9800 ?
C19 C23 1.418(16) ?
C19 C20 1.447(17) ?
C19 H19A 1.0000 ?
C20 C21 1.415(19) ?
C20 H20A 1.0000 ?
C21 C22 1.41(2) ?
C21 H21A 1.0000 ?
C22 C23 1.391(17) ?
C22 H22A 1.0000 ?
C23 H23A 1.0000 ?
C24 C25 1.416(13) ?
C24 C28 1.460(12) ?
C24 H24A 1.0000 ?
C25 C26 1.409(16) ?
C25 H25A 1.0000 ?
C26 C27 1.424(14) ?
C26 H26A 1.0000 ?
C27 C28 1.419(13) ?
C27 H27A 1.0000 ?

loop_
_geom_torsion_atom_site_label_1
_geom_torsion_atom_site_label_2
_geom_torsion_atom_site_label_3
_geom_torsion_atom_site_label_4
_geom_torsion
N4 Tl1 N1 C1 -154.0(8)
N6 Tl1 N1 C1 129.3(8)
N4 Tl1 N1 N2 46.6(6)
N6 Tl1 N1 N2 -30.0(6)
C1 N1 N2 C3 0.0(10)
Tl1 N1 N2 C3 163.2(6)
C1 N1 N2 B1 -176.0(7)
Tl1 N1 N2 B1 -12.7(10)
N5 B1 N2 C3 -107.3(10)
N3 B1 N2 C3 134.7(9)
C28 B1 N2 C3 18.7(13)
N5 B1 N2 N1 67.7(9)
N3 B1 N2 N1 -50.2(10)
C28 B1 N2 N1 -166.3(7)
N5 B1 N3 C9 127.2(9)
N2 B1 N3 C9 -115.6(9)
C28 B1 N3 C9 5.5(12)
N5 B1 N3 N4 -51.8(10)
N2 B1 N3 N4 65.4(10)
C28 B1 N3 N4 -173.6(7)
C9 N3 N4 C7 0.0(10)
B1 N3 N4 C7 179.2(7)
C9 N3 N4 Tl1 170.8(6)
B1 N3 N4 Tl1 -10.0(10)
N6 Tl1 N4 C7 -145.6(8)
N1 Tl1 N4 C7 134.5(8)
N6 Tl1 N4 N3 45.8(6)
N1 Tl1 N4 N3 -34.0(6)
N2 B1 N5 C15 114.2(9)
N3 B1 N5 C15 -128.2(9)
C28 B1 N5 C15 -11.6(12)
N2 B1 N5 N6 -61.7(10)
N3 B1 N5 N6 55.8(9)
C28 B1 N5 N6 172.5(7)
C15 N5 N6 C13 1.0(9)
B1 N5 N6 C13 177.7(7)
C15 N5 N6 Tl1 -174.9(5)
B1 N5 N6 Tl1 1.7(10)
N4 Tl1 N6 C13 143.3(8)
N1 Tl1 N6 C13 -139.6(8)
N4 Tl1 N6 N5 -41.9(6)
N1 Tl1 N6 N5 35.2(6)
N2 N1 C1 C2 -0.1(10)
Tl1 N1 C1 C2 -162.5(7)
N2 N1 C1 C4 179.3(8)
Tl1 N1 C1 C4 16.8(12)
N1 C1 C2 C3 0.2(12)
C4 C1 C2 C3 -179.1(10)
N1 N2 C3 C2 0.1(11)
B1 N2 C3 C2 175.6(9)
C1 C2 C3 N2 -0.2(12)
N1 C1 C4 C6 -168.0(10)
C2 C1 C4 C6 11.3(16)
N1 C1 C4 C5 65.9(13)
C2 C1 C4 C5 -114.8(13)
N3 N4 C7 C8 0.4(10)
Tl1 N4 C7 C8 -169.6(6)
N3 N4 C7 C10 179.2(8)
Tl1 N4 C7 C10 9.2(12)
N4 C7 C8 C9 -0.6(11)
C10 C7 C8 C9 -179.4(9)
N4 N3 C9 C8 -0.4(10)
B1 N3 C9 C8 -179.6(8)
C7 C8 C9 N3 0.6(10)
N4 C7 C10 C12 -95.4(12)
C8 C7 C10 C12 83.2(13)
N4 C7 C10 C11 140.7(9)
C8 C7 C10 C11 -40.7(14)
N5 N6 C13 C14 -0.2(9)
Tl1 N6 C13 C14 175.3(5)
N5 N6 C13 C16 -179.1(8)
Tl1 N6 C13 C16 -3.6(12)
N6 C13 C14 C15 -0.6(10)
C16 C13 C14 C15 178.1(9)
N6 N5 C15 C14 -1.4(10)
B1 N5 C15 C14 -177.8(8)
C13 C14 C15 N5 1.2(10)
N6 C13 C16 C17 -156.5(10)
C14 C13 C16 C17 24.8(14)
N6 C13 C16 C18 79.1(11)
C14 C13 C16 C18 -99.5(11)
C20 Fe1 C19 C23 117.6(10)
C25 Fe1 C19 C23 -74.7(8)
C22 Fe1 C19 C23 36.3(8)
C26 Fe1 C19 C23 -38.2(16)
C27 Fe1 C19 C23 164.6(11)
C21 Fe1 C19 C23 79.8(8)
C24 Fe1 C19 C23 -117.2(7)
C28 Fe1 C19 C23 -161.1(6)
C25 Fe1 C19 C20 167.8(7)
C22 Fe1 C19 C20 -81.3(8)
C23 Fe1 C19 C20 -117.6(10)
C26 Fe1 C19 C20 -155.8(12)
C27 Fe1 C19 C20 47.0(15)
C21 Fe1 C19 C20 -37.8(7)
C24 Fe1 C19 C20 125.2(7)
C28 Fe1 C19 C20 81.3(8)
C23 C19 C20 C21 1.0(12)
Fe1 C19 C20 C21 60.7(8)
C23 C19 C20 Fe1 -59.8(7)
C25 Fe1 C20 C21 -155.8(14)
C22 Fe1 C20 C21 -37.4(7)
C23 Fe1 C20 C21 -80.3(8)
C26 Fe1 C20 C21 40.6(15)
C27 Fe1 C20 C21 79.5(8)
C19 Fe1 C20 C21 -118.5(10)
C24 Fe1 C20 C21 164.9(7)
C28 Fe1 C20 C21 122.1(7)
C25 Fe1 C20 C19 -37.3(18)
C22 Fe1 C20 C19 81.2(8)
C23 Fe1 C20 C19 38.3(7)
C26 Fe1 C20 C19 159.1(10)
C27 Fe1 C20 C19 -162.0(6)
C21 Fe1 C20 C19 118.5(10)
C24 Fe1 C20 C19 -76.5(8)
C28 Fe1 C20 C19 -119.3(7)
C19 C20 C21 C22 -1.5(13)
Fe1 C20 C21 C22 58.8(9)
C19 C20 C21 Fe1 -60.3(7)
C20 Fe1 C21 C22 -119.5(11)
C25 Fe1 C21 C22 44.8(14)
C23 Fe1 C21 C22 -37.1(8)
C26 Fe1 C21 C22 78.2(9)
C27 Fe1 C21 C22 121.0(8)
C19 Fe1 C21 C22 -80.8(8)
C24 Fe1 C21 C22 -167.7(16)
C28 Fe1 C21 C22 162.2(7)
C25 Fe1 C21 C20 164.3(10)
C22 Fe1 C21 C20 119.5(11)
C23 Fe1 C21 C20 82.4(8)
C26 Fe1 C21 C20 -162.3(7)
C27 Fe1 C21 C20 -119.5(7)
C19 Fe1 C21 C20 38.7(7)
C24 Fe1 C21 C20 -48(2)
C28 Fe1 C21 C20 -78.3(8)
C20 C21 C22 C23 1.5(14)
Fe1 C21 C22 C23 59.9(8)
C20 C21 C22 Fe1 -58.4(8)
C20 Fe1 C22 C23 -81.8(9)
C25 Fe1 C22 C23 81.3(9)
C26 Fe1 C22 C23 122.5(8)
C27 Fe1 C22 C23 162.6(7)
C19 Fe1 C22 C23 -37.0(8)
C21 Fe1 C22 C23 -119.3(12)
C24 Fe1 C22 C23 52.6(15)
C28 Fe1 C22 C23 -168.3(12)
C20 Fe1 C22 C21 37.5(8)
C25 Fe1 C22 C21 -159.3(8)
C23 Fe1 C22 C21 119.3(12)
C26 Fe1 C22 C21 -118.2(8)
C27 Fe1 C22 C21 -78.0(9)
C19 Fe1 C22 C21 82.4(9)
C24 Fe1 C22 C21 171.9(10)
C28 Fe1 C22 C21 -48.9(18)
C21 C22 C23 C19 -0.9(14)
Fe1 C22 C23 C19 59.1(8)
C21 C22 C23 Fe1 -59.9(8)
C20 C19 C23 C22 -0.1(13)
Fe1 C19 C23 C22 -59.1(8)
C20 C19 C23 Fe1 59.1(7)
C20 Fe1 C23 C22 81.5(9)
C25 Fe1 C23 C22 -115.5(9)
C26 Fe1 C23 C22 -74.2(10)
C27 Fe1 C23 C22 -44.0(17)
C19 Fe1 C23 C22 120.7(11)
C21 Fe1 C23 C22 37.6(9)
C24 Fe1 C23 C22 -156.7(8)
C28 Fe1 C23 C22 169.2(11)
C20 Fe1 C23 C19 -39.2(7)
C25 Fe1 C23 C19 123.8(7)
C22 Fe1 C23 C19 -120.7(11)
C26 Fe1 C23 C19 165.1(7)
C27 Fe1 C23 C19 -164.7(11)
C21 Fe1 C23 C19 -83.1(8)
C24 Fe1 C23 C19 82.5(8)
C28 Fe1 C23 C19 48.5(15)
C20 Fe1 C24 C25 163.6(7)
C22 Fe1 C24 C25 40.5(14)
C23 Fe1 C24 C25 77.4(8)
C26 Fe1 C24 C25 -37.6(7)
C27 Fe1 C24 C25 -81.6(7)
C19 Fe1 C24 C25 120.5(7)
C21 Fe1 C24 C25 -158.7(17)
C28 Fe1 C24 C25 -120.3(9)
C20 Fe1 C24 C28 -76.1(8)
C25 Fe1 C24 C28 120.3(9)
C22 Fe1 C24 C28 160.8(11)
C23 Fe1 C24 C28 -162.2(6)
C26 Fe1 C24 C28 82.7(6)
C27 Fe1 C24 C28 38.7(5)
C19 Fe1 C24 C28 -119.2(6)
C21 Fe1 C24 C28 -38(2)
C28 C24 C25 C26 1.8(12)
Fe1 C24 C25 C26 60.2(8)
C28 C24 C25 Fe1 -58.4(6)
C20 Fe1 C25 C26 -169.8(14)
C22 Fe1 C25 C26 79.1(8)
C23 Fe1 C25 C26 120.3(7)
C27 Fe1 C25 C26 -38.2(6)
C19 Fe1 C25 C26 161.1(6)
C21 Fe1 C25 C26 47.6(13)
C24 Fe1 C25 C26 -119.1(9)
C28 Fe1 C25 C26 -81.5(6)
C20 Fe1 C25 C24 -50.7(17)
C22 Fe1 C25 C24 -161.8(7)
C23 Fe1 C25 C24 -120.5(7)
C26 Fe1 C25 C24 119.1(9)
C27 Fe1 C25 C24 81.0(6)
C19 Fe1 C25 C24 -79.8(7)
C21 Fe1 C25 C24 166.8(10)
C28 Fe1 C25 C24 37.6(6)
C24 C25 C26 C27 -0.7(12)
Fe1 C25 C26 C27 59.9(7)
C24 C25 C26 Fe1 -60.6(7)
C20 Fe1 C26 C25 172.8(10)
C22 Fe1 C26 C25 -117.2(7)
C23 Fe1 C26 C25 -77.6(7)
C27 Fe1 C26 C25 118.5(9)
C19 Fe1 C26 C25 -49.3(15)
C21 Fe1 C26 C25 -158.1(6)
C24 Fe1 C26 C25 37.6(6)
C28 Fe1 C26 C25 82.2(6)
C20 Fe1 C26 C27 54.3(14)
C25 Fe1 C26 C27 -118.5(9)
C22 Fe1 C26 C27 124.3(7)
C23 Fe1 C26 C27 163.9(6)
C19 Fe1 C26 C27 -167.8(11)
C21 Fe1 C26 C27 83.4(8)
C24 Fe1 C26 C27 -80.9(6)
C28 Fe1 C26 C27 -36.3(6)
C25 C26 C27 C28 -0.7(12)
Fe1 C26 C27 C28 59.0(7)
C25 C26 C27 Fe1 -59.6(7)
C20 Fe1 C27 C28 81.7(7)
C25 Fe1 C27 C28 -83.5(6)
C22 Fe1 C27 C28 165.5(7)
C23 Fe1 C27 C28 -162.3(12)
C26 Fe1 C27 C28 -121.4(9)
C19 Fe1 C27 C28 46.6(15)
C21 Fe1 C27 C28 123.8(7)
C24 Fe1 C27 C28 -39.7(5)
C20 Fe1 C27 C26 -157.0(7)
C25 Fe1 C27 C26 37.9(6)
C22 Fe1 C27 C26 -73.1(9)
C23 Fe1 C27 C26 -40.9(15)
C19 Fe1 C27 C26 167.9(12)
C21 Fe1 C27 C26 -114.8(8)
C24 Fe1 C27 C26 81.6(7)
C28 Fe1 C27 C26 121.4(9)
C26 C27 C28 C24 1.7(10)
Fe1 C27 C28 C24 60.1(6)
C26 C27 C28 B1 164.7(8)
Fe1 C27 C28 B1 -136.9(8)
C26 C27 C28 Fe1 -58.4(7)
C25 C24 C28 C27 -2.1(10)
Fe1 C24 C28 C27 -60.2(6)
C25 C24 C28 B1 -165.6(8)
Fe1 C24 C28 B1 136.3(8)
C25 C24 C28 Fe1 58.1(7)
N5 B1 C28 C27 157.6(8)
N2 B1 C28 C27 34.6(12)
N3 B1 C28 C27 -83.4(10)
N5 B1 C28 C24 -42.5(11)
N2 B1 C28 C24 -165.5(8)
N3 B1 C28 C24 76.4(10)
N5 B1 C28 Fe1 56.0(12)
N2 B1 C28 Fe1 -67.0(12)
N3 B1 C28 Fe1 175.0(7)
C20 Fe1 C28 C27 -117.9(7)
C25 Fe1 C28 C27 79.9(6)
C22 Fe1 C28 C27 -38.8(17)
C23 Fe1 C28 C27 162.4(12)
C26 Fe1 C28 C27 36.6(6)
C19 Fe1 C28 C27 -161.9(6)
C21 Fe1 C28 C27 -75.5(8)
C24 Fe1 C28 C27 116.6(8)
C20 Fe1 C28 C24 125.5(7)
C25 Fe1 C28 C24 -36.7(6)
C22 Fe1 C28 C24 -155.4(15)
C23 Fe1 C28 C24 45.8(14)
C26 Fe1 C28 C24 -80.0(6)
C27 Fe1 C28 C24 -116.6(8)
C19 Fe1 C28 C24 81.5(7)
C21 Fe1 C28 C24 167.9(7)
C20 Fe1 C28 B1 5.5(11)
C25 Fe1 C28 B1 -156.7(11)
C22 Fe1 C28 B1 84.6(18)
C23 Fe1 C28 B1 -74.2(16)
C26 Fe1 C28 B1 160.0(11)
C27 Fe1 C28 B1 123.5(12)
C19 Fe1 C28 B1 -38.5(12)
C21 Fe1 C28 B1 47.9(12)
C24 Fe1 C28 B1 -120.0(12)
